data_2312318
loop_
_publ_author_name
'Anil Kumar, G. N.'
'Hathwar, Venkatesha R.'

_publ_contact_author
;
 Dr. Venkatesha R. Hathwar
 School of Physical and Applied Sciences
 Goa University
 Goa, 403 206
 India
;
_publ_section_title
;
 Quantifying weak interactions in ferroelectric and paraelectric phases of
 phenazine and chloroanilic acid co-crystal using experimental and
 theoretical electron densities.
;
_journal_coeditor_code RM5071SUP1
_journal_issue 6
_journal_name_full 'Acta crystallographica Section B, Structural science, crystal engineering and materials'
_journal_paper_doi 10.1107/S2052520623007862
_journal_volume 79
_journal_year 2023
_chemical_formula_moiety 'C18 H10 Cl2 N2 O4'
_chemical_formula_sum 'C18 H10 Cl2 N2 O4'
_chemical_formula_weight 389.18
_space_group_crystal_system monoclinic
_space_group_IT_number 4
_space_group_name_Hall 'P 2yb'
_space_group_name_H-M_alt 'P 1 21 1'
_audit_conform_dict_location ftp://ftp.iucr.org/pub/cif_core.dic
_audit_conform_dict_name cif_core.dic
_audit_conform_dict_version 2.3
_audit_creation_date '21-Nov-22 T23:42:05-00:00'
_audit_creation_method 'XD routine XDCIF'
_cell_angle_alpha 90
_cell_angle_beta 107.792(8)
_cell_angle_gamma 90
_cell_formula_units_Z 2
_cell_length_a 12.4202(3)
_cell_length_b 3.79160(10)
_cell_length_c 16.915(4)
_cell_measurement_reflns_used 15259
_cell_measurement_temperature 160(2)
_cell_measurement_theta_max 15.398
_cell_measurement_theta_min 0.444
_cell_volume 758.47(18)
_computing_cell_refinement 'Rigaku RAPID-AUTO'
_computing_data_collection 'Rigaku RAPID-AUTO'
_computing_data_reduction 'Rigaku RAPID-AUTO'
_computing_molecular_graphics 'XD2016 (Volkov et al, 2016)'
_computing_publication_material 'XD2016 (Volkov et al, 2016)'
_computing_structure_refinement 'SHELXL (Sheldrick, 2015)'
_computing_structure_solution 'SHELXT (Sheldrick, 2015)'
_diffrn_ambient_temperature 160(2)
_diffrn_measured_fraction_theta_full 0.996
_diffrn_measured_fraction_theta_max 0.999
_diffrn_measurement_device_type 'Rigaku kappa diffractometer'
_diffrn_measurement_method '\w scans'
_diffrn_radiation_type Synchrotron,monochromatic
_diffrn_radiation_wavelength 0.2496
_diffrn_reflns_av_R_equivalents 0.0624
_diffrn_reflns_Laue_measured_fraction_full 0.996
_diffrn_reflns_Laue_measured_fraction_max 0.999
_diffrn_reflns_limit_h_max 25
_diffrn_reflns_limit_h_min -26
_diffrn_reflns_limit_k_max 8
_diffrn_reflns_limit_k_min -8
_diffrn_reflns_limit_l_max 35
_diffrn_reflns_limit_l_min -33
_diffrn_reflns_number 122729
_diffrn_reflns_point_group_measured_fraction_full 0.995
_diffrn_reflns_point_group_measured_fraction_max 0.997
_diffrn_reflns_theta_full 8.613
_diffrn_reflns_theta_max 15.398
_diffrn_reflns_theta_min 0.444
_diffrn_source SPring-8,BL02B1
_exptl_absorpt_coefficient_mu 0.049
_exptl_absorpt_correction_T_max 0.998
_exptl_absorpt_correction_T_min 0.996
_exptl_absorpt_correction_type empirical
_exptl_absorpt_process_details
;
SORTAV (Blessing, 1995)
;
_exptl_crystal_colour colourless
_exptl_crystal_density_diffrn 1.704
_exptl_crystal_description block
_exptl_crystal_F_000 396
_exptl_crystal_size_max 0.10
_exptl_crystal_size_mid 0.06
_exptl_crystal_size_min 0.05
_refine_ls_extinction_method none
_refine_ls_goodness_of_fit_ref 0.897
_refine_ls_matrix_type full
_refine_ls_number_parameters 355
_refine_ls_number_reflns 15259
_refine_ls_number_restraints 0
_refine_ls_R_factor_all 0.025
_refine_ls_R_factor_gt 0.025
_refine_ls_shift/su_max 0
_refine_ls_structure_factor_coef Fsqd
_refine_ls_weighting_details
;
        calc w2 = 1/[s^2^(Fo^2^)]
;
_refine_ls_weighting_scheme calc
_refine_ls_wR_factor_ref 0.034
_reflns_Friedel_coverage 0.827
_reflns_Friedel_fraction_full 0.995
_reflns_Friedel_fraction_max 0.996
_reflns_number_gt 11829
_reflns_number_total 15259
_reflns_threshold_expression 'I > 2\s(I)'
_cod_data_source_file rm5071sup1.cif
_cod_data_source_block PHZCA
_cod_original_sg_symbol_H-M 'P 21'
_cod_database_code 2312318
_shelx_estimated_absorpt_t_min 0.996
_shelx_estimated_absorpt_t_max 0.998

loop_
_space_group_symop_operation_xyz
'x, y, z'
'-x, y+1/2, -z'

loop_
_atom_local_axes_atom_label
_atom_local_axes_atom0
_atom_local_axes_ax1
_atom_local_axes_atom1
_atom_local_axes_atom2
_atom_local_axes_ax2
Cl1 C1 Z Cl1 C6 Y
Cl2 C4 Z Cl2 C3 Y
O1 C5 Z O1 C6 Y
O2 C2 Z O2 H3 Y
O3 H3 Z O3 C3 Y
O4 H4 Z O4 C6 Y
N1 C12 Z N1 C13 Y
N2 C18 Z N2 C7 Y
C1 C6 Z C1 C2 Y
C2 O2 Z C2 C1 Y
C3 O3 Z C3 C4 Y
C4 C3 Z C4 C5 Y
C5 O1 Z C5 C4 Y
C6 O4 Z C6 C1 Y
C7 N2 Z C7 C8 Y
C8 H8 Z C8 C9 Y
C9 H9 Z C9 C8 Y
C10 H10 Z C10 C11 Y
C11 H11 Z C11 C10 Y
C12 N1 Z C12 C11 Y
C13 N1 Z C13 C14 Y
C14 H14 Z C14 C15 Y
C15 H15 Z C15 C14 Y
C16 H16 Z C16 C17 Y
C17 H17 Z C17 C16 Y
C18 N2 Z C18 C17 Y
H9 C9 Z H9 C8 Y
H15 C15 Z H15 C14 Y
H3 O3 Z H3 C3 Y
H4 O4 Z H4 C6 Y
H8 C8 Z H8 C9 Y
H10 C10 Z H10 C11 Y
H11 C11 Z H11 C10 Y
H14 C14 Z H14 C13 Y
H16 C16 Z H16 C15 Y
H17 C17 Z H17 C18 Y

loop_
_atom_rho_multipole_atom_label
_atom_rho_multipole_coeff_Pv
_atom_rho_multipole_coeff_P00
_atom_rho_multipole_coeff_P11
_atom_rho_multipole_coeff_P1-1
_atom_rho_multipole_coeff_P10
_atom_rho_multipole_coeff_P20
_atom_rho_multipole_coeff_P21
_atom_rho_multipole_coeff_P2-1
_atom_rho_multipole_coeff_P22
_atom_rho_multipole_coeff_P2-2
_atom_rho_multipole_coeff_P30
_atom_rho_multipole_coeff_P31
_atom_rho_multipole_coeff_P3-1
_atom_rho_multipole_coeff_P32
_atom_rho_multipole_coeff_P3-2
_atom_rho_multipole_coeff_P33
_atom_rho_multipole_coeff_P3-3
_atom_rho_multipole_coeff_P40
_atom_rho_multipole_coeff_P41
_atom_rho_multipole_coeff_P4-1
_atom_rho_multipole_coeff_P42
_atom_rho_multipole_coeff_P4-2
_atom_rho_multipole_coeff_P43
_atom_rho_multipole_coeff_P4-3
_atom_rho_multipole_coeff_P44
_atom_rho_multipole_coeff_P4-4
_atom_rho_multipole_kappa
_atom_rho_multipole_kappa_prime0
_atom_rho_multipole_kappa_prime1
_atom_rho_multipole_kappa_prime2
_atom_rho_multipole_kappa_prime3
_atom_rho_multipole_kappa_prime4
Cl1 7.0397 0 -0.0448 0.0124 -0.0413 -0.1095 -0.0141 0.0666 -0.0258 0.0294 0.0306 -0.1488 0.0012 0.0112 -0.0746 0.174 0.0072 0.0526 -0.0266 0.0145 -0.0027 0.0414 0.0387 0.0033 -0.0086 -0.0286 1.012045 1.176691 1.176691 1.176691 1.176691 1.176691
Cl2 7.0397 0 -0.0448 0.0124 -0.0413 -0.1095 -0.0141 0.0666 -0.0258 0.0294 0.0306 -0.1488 0.0012 0.0112 -0.0746 0.174 0.0072 0.0526 -0.0266 0.0145 -0.0027 0.0414 0.0387 0.0033 -0.0086 -0.0286 1.012045 1.176691 1.176691 1.176691 1.176691 1.176691
O1 6.1207 0 0.1611 0.0055 -0.0394 0.0566 -0.1046 0.0052 -0.1085 -0.0005 0.0269 0.1912 0.024 0.0292 0.0316 -0.0687 -0.0227 0 0 0 0 0 0 0 0 0 0.993692 0.86757 0.86757 0.86757 0.86757 0.86757
O2 6.1207 0 0.1611 0.0055 -0.0394 0.0566 -0.1046 0.0052 -0.1085 -0.0005 0.0269 0.1912 0.024 0.0292 0.0316 -0.0687 -0.0227 0 0 0 0 0 0 0 0 0 0.993692 0.86757 0.86757 0.86757 0.86757 0.86757
O3 6.1609 0 0.0572 -0.0376 -0.0052 0.0037 0.0653 0.0154 -0.0016 -0.0606 0.0866 0.0092 -0.0555 0.0516 -0.0206 0.0725 0.0609 0 0 0 0 0 0 0 0 0 0.991996 0.966823 0.966823 0.966823 0.966823 0.966823
O4 6.2658 0 0.0691 -0.0506 -0.0493 -0.0021 0.0872 0.0523 0.0039 -0.0487 0.0426 0.0252 0.0263 0.0282 0.0378 0.0752 -0.0024 0 0 0 0 0 0 0 0 0 0.991996 0.966823 0.966823 0.966823 0.966823 0.966823
N1 5.1718 0 -0.1738 -0.1077 0.0127 0.1423 -0.0366 0.0556 -0.1595 0.0318 0.2483 -0.0874 -0.0029 0.1034 0.0949 0.1237 -0.1736 0 0 0 0 0 0 0 0 0 0.980154 0.828834 0.828834 0.828834 0.828834 0.828834
N2 5.1535 0 -0.1986 -0.0889 0.0071 0.1495 -0.0566 0.0036 -0.1561 0.0347 0.1689 -0.1627 -0.0026 0.101 0.0658 0.1404 0.0823 0 0 0 0 0 0 0 0 0 0.980154 0.828834 0.828834 0.828834 0.828834 0.828834
C1 4.1651 0 0.0948 0.0363 0.0647 0.1288 0.081 -0.0469 -0.0687 0.0303 0.2077 -0.015 -0.0295 0.1728 0.0198 -0.0508 0.0272 0 0 0 0 0 0 0 0 0 1.002529 0.955171 0.955171 0.955171 0.955171 0.955171
C2 4.0437 0 0.1758 0.0184 0.0426 0.1515 0.0183 -0.0182 -0.1408 -0.0117 0.2308 0.1235 0.0056 0.2458 0.0175 -0.0548 0.0367 0 0 0 0 0 0 0 0 0 1.002529 0.955171 0.955171 0.955171 0.955171 0.955171
C3 4.117 0 -0.0817 0.0159 -0.0217 0.0386 -0.0494 -0.1479 -0.1696 -0.0001 0.2459 -0.1353 -0.0457 -0.0444 0.1335 -0.0106 0.0057 0 0 0 0 0 0 0 0 0 1.002529 0.955171 0.955171 0.955171 0.955171 0.955171
C4 4.1651 0 0.0948 0.0363 0.0647 0.1288 0.081 -0.0469 -0.0687 0.0303 0.2077 -0.015 -0.0295 0.1728 0.0198 -0.0508 0.0272 0 0 0 0 0 0 0 0 0 1.002529 0.955171 0.955171 0.955171 0.955171 0.955171
C5 4.0437 0 0.1758 0.0184 0.0426 0.1515 0.0183 -0.0182 -0.1408 -0.0117 0.2308 0.1235 0.0056 0.2458 0.0175 -0.0548 0.0367 0 0 0 0 0 0 0 0 0 1.002529 0.955171 0.955171 0.955171 0.955171 0.955171
C6 4.0598 0 -0.107 0.0538 -0.0021 0.1287 -0.0265 0.029 -0.1114 0.0111 0.297 -0.115 0.0388 0.2703 0.1457 0.032 0.0063 0 0 0 0 0 0 0 0 0 1.002529 0.955171 0.955171 0.955171 0.955171 0.955171
C7 4.0757 0 -0.0541 -0.0841 -0.077 0.056 0.0179 -0.047 -0.2149 -0.0497 0.2812 0.0217 0.0441 0.1385 -0.03 -0.0287 0.0567 0 0 0 0 0 0 0 0 0 1.002529 0.955171 0.955171 0.955171 0.955171 0.955171
C8 3.8607 0 -0.0044 0.0555 0.0163 0.1204 0.0636 -0.0087 -0.1777 0.0117 0.3469 0.0494 -0.0295 0.1242 -0.0277 0.0053 -0.0629 0 0 0 0 0 0 0 0 0 1.002529 0.955171 0.955171 0.955171 0.955171 0.955171
C9 3.8607 0 -0.0044 0.0555 0.0163 0.1204 0.0636 -0.0087 -0.1777 0.0117 0.3469 0.0494 -0.0295 0.1242 -0.0277 0.0053 -0.0629 0 0 0 0 0 0 0 0 0 1.002529 0.955171 0.955171 0.955171 0.955171 0.955171
C10 3.8607 0 -0.0044 0.0555 0.0163 0.1204 0.0636 -0.0087 -0.1777 0.0117 0.3469 0.0494 -0.0295 0.1242 -0.0277 0.0053 -0.0629 0 0 0 0 0 0 0 0 0 1.002529 0.955171 0.955171 0.955171 0.955171 0.955171
C11 3.8607 0 -0.0044 0.0555 0.0163 0.1204 0.0636 -0.0087 -0.1777 0.0117 0.3469 0.0494 -0.0295 0.1242 -0.0277 0.0053 -0.0629 0 0 0 0 0 0 0 0 0 1.002529 0.955171 0.955171 0.955171 0.955171 0.955171
C12 4.0742 0 -0.0098 0.0775 -0.0302 0.1406 0.0078 -0.0153 -0.1878 -0.0456 0.263 -0.0003 -0.0523 0.273 0.0125 -0.0543 -0.0487 0 0 0 0 0 0 0 0 0 1.002529 0.955171 0.955171 0.955171 0.955171 0.955171
C13 4.0742 0 -0.0098 0.0775 -0.0302 0.1406 0.0078 -0.0153 -0.1878 -0.0456 0.263 -0.0003 -0.0523 0.273 0.0125 -0.0543 -0.0487 0 0 0 0 0 0 0 0 0 1.002529 0.955171 0.955171 0.955171 0.955171 0.955171
C14 4.2281 0 -0.0479 -0.0527 -0.0164 0.1096 0.0354 -0.0453 -0.1933 -0.0205 0.1541 0.0035 0.0984 0.1848 -0.0048 0.0354 0.106 0 0 0 0 0 0 0 0 0 1.002529 0.955171 0.955171 0.955171 0.955171 0.955171
C15 4.2281 0 -0.0479 -0.0527 -0.0164 0.1096 0.0354 -0.0453 -0.1933 -0.0205 0.1541 0.0035 0.0984 0.1848 -0.0048 0.0354 0.106 0 0 0 0 0 0 0 0 0 1.002529 0.955171 0.955171 0.955171 0.955171 0.955171
C16 4.2281 0 -0.0479 -0.0527 -0.0164 0.1096 0.0354 -0.0453 -0.1933 -0.0205 0.1541 0.0035 0.0984 0.1848 -0.0048 0.0354 0.106 0 0 0 0 0 0 0 0 0 1.002529 0.955171 0.955171 0.955171 0.955171 0.955171
C17 4.2281 0 -0.0479 -0.0527 -0.0164 0.1096 0.0354 -0.0453 -0.1933 -0.0205 0.1541 0.0035 0.0984 0.1848 -0.0048 0.0354 0.106 0 0 0 0 0 0 0 0 0 1.002529 0.955171 0.955171 0.955171 0.955171 0.955171
C18 4.0757 0 -0.0541 -0.0841 -0.077 0.056 0.0179 -0.047 -0.2149 -0.0497 0.2812 0.0217 0.0441 0.1385 -0.03 -0.0287 0.0567 0 0 0 0 0 0 0 0 0 1.002529 0.955171 0.955171 0.955171 0.955171 0.955171
H9 0.7992 0 0 0 0.1337 0.0472 0 0 0 0 0 0 0 0 0 0 0 0 0 0 0 0 0 0 0 0 1.2 1.2 1.2 1.2 1.2 1.2
H15 0.7992 0 0 0 0.1337 0.0472 0 0 0 0 0 0 0 0 0 0 0 0 0 0 0 0 0 0 0 0 1.2 1.2 1.2 1.2 1.2 1.2
H3 0.7765 0 0 0 0.2976 0.1779 0 0 0 0 0 0 0 0 0 0 0 0 0 0 0 0 0 0 0 0 1.2 1.2 1.2 1.2 1.2 1.2
H4 0.5066 0 0 0 -0.0028 0.1612 0 0 0 0 0 0 0 0 0 0 0 0 0 0 0 0 0 0 0 0 1.2 1.2 1.2 1.2 1.2 1.2
H8 0.7992 0 0 0 0.1337 0.0472 0 0 0 0 0 0 0 0 0 0 0 0 0 0 0 0 0 0 0 0 1.2 1.2 1.2 1.2 1.2 1.2
H10 0.7992 0 0 0 0.1337 0.0472 0 0 0 0 0 0 0 0 0 0 0 0 0 0 0 0 0 0 0 0 1.2 1.2 1.2 1.2 1.2 1.2
H11 0.7992 0 0 0 0.1337 0.0472 0 0 0 0 0 0 0 0 0 0 0 0 0 0 0 0 0 0 0 0 1.2 1.2 1.2 1.2 1.2 1.2
H14 0.7992 0 0 0 0.1337 0.0472 0 0 0 0 0 0 0 0 0 0 0 0 0 0 0 0 0 0 0 0 1.2 1.2 1.2 1.2 1.2 1.2
H16 0.7992 0 0 0 0.1337 0.0472 0 0 0 0 0 0 0 0 0 0 0 0 0 0 0 0 0 0 0 0 1.2 1.2 1.2 1.2 1.2 1.2
H17 0.7992 0 0 0 0.1337 0.0472 0 0 0 0 0 0 0 0 0 0 0 0 0 0 0 0 0 0 0 0 1.2 1.2 1.2 1.2 1.2 1.2

loop_
_atom_site_label
_atom_site_type_symbol
_atom_site_fract_x
_atom_site_fract_y
_atom_site_fract_z
_atom_site_U_iso_or_equiv
_atom_site_adp_type
_atom_site_occupancy
_atom_site_symmetry_multiplicity
Cl1 Cl 0.603849(15) 0.434216 0.076381(9) 0.018 Uani 1 2
Cl2 Cl 0.894227(15) 1.03986(5) 0.425287(10) 0.018 Uani 1 2
O1 O 0.64254(5) 1.0609(3) 0.34665(4) 0.022 Uani 1 2
O2 O 0.85601(6) 0.4223(3) 0.15553(4) 0.022 Uani 1 2
O3 O 0.97973(5) 0.6907(2) 0.30170(4) 0.02 Uani 1 2
O4 O 0.51769(5) 0.7843(3) 0.19997(4) 0.021 Uani 1 2
N1 N 0.14624(5) 0.3606(2) 0.25174(3) 0.015 Uani 1 2
N2 N 0.35553(5) 0.10407(18) 0.24506(3) 0.014 Uani 1 2
C1 C 0.68109(5) 0.5992(2) 0.17157(3) 0.014 Uani 1 2
C2 C 0.80232(6) 0.5669(2) 0.19635(4) 0.014 Uani 1 2
C3 C 0.86898(5) 0.7198(2) 0.27983(4) 0.015 Uani 1 2
C4 C 0.81674(5) 0.8777(2) 0.33017(4) 0.014 Uani 1 2
C5 C 0.69384(5) 0.9122(2) 0.30481(4) 0.015 Uani 1 2
C6 C 0.62646(6) 0.7589(2) 0.22146(4) 0.015 Uani 1 2
C7 C 0.28312(5) 0.2586(2) 0.17809(4) 0.014 Uani 1 2
C8 C 0.31170(6) 0.2915(3) 0.10308(4) 0.018 Uani 1 2
C9 C 0.23644(6) 0.4493(3) 0.03561(4) 0.019 Uani 1 2
C10 C 0.13103(6) 0.5831(3) 0.03971(4) 0.018 Uani 1 2
C11 C 0.10116(6) 0.5562(3) 0.11084(4) 0.016 Uani 1 2
C12 C 0.17624(5) 0.3895(2) 0.18226(4) 0.014 Uani 1 2
C13 C 0.21920(5) 0.20419(19) 0.31820(4) 0.014 Uani 1 2
C14 C 0.19076(6) 0.1720(2) 0.39353(4) 0.017 Uani 1 2
C15 C 0.26513(6) 0.0165(2) 0.46105(4) 0.018 Uani 1 2
C16 C 0.37028(7) -0.1201(3) 0.45707(4) 0.019 Uani 1 2
C17 C 0.40115(6) -0.0943(2) 0.38608(4) 0.017 Uani 1 2
C18 C 0.32607(5) 0.0712(2) 0.31505(4) 0.013 Uani 1 2
H9 H 0.2574(11) 0.474(7) -0.0210(8) 0.034 Uani 1 2
H15 H 0.2505(11) -0.008(7) 0.5213(8) 0.036 Uani 1 2
H3 H 1.0080(9) 0.565(5) 0.2610(7) 0.029 Uani 1 2
H4 H 0.4558(16) 0.960(8) 0.2381(12) 0.026 Uani 1 2
H8 H 0.3928(11) 0.224(6) 0.1025(8) 0.03 Uani 1 2
H10 H 0.0721(11) 0.722(6) -0.0149(9) 0.035 Uani 1 2
H11 H 0.0212(10) 0.668(6) 0.1136(9) 0.033 Uani 1 2
H14 H 0.1104(11) 0.306(7) 0.3949(8) 0.032 Uani 1 2
H16 H 0.4170(11) -0.214(6) 0.5128(8) 0.035 Uani 1 2
H17 H 0.4827(10) -0.178(5) 0.3792(8) 0.031 Uani 1 2

loop_
_atom_site_aniso_label
_atom_site_aniso_U_11
_atom_site_aniso_U_22
_atom_site_aniso_U_33
_atom_site_aniso_U_23
_atom_site_aniso_U_13
_atom_site_aniso_U_12
Cl1 0.01664(8) 0.02294(10) 0.01397(7) -0.00304(5) 0.00343(5) -0.00008(6)
Cl2 0.01609(8) 0.02276(9) 0.01402(7) -0.00351(5) 0.00339(5) 0.00008(6)
O1 0.01524(18) 0.0342(3) 0.02015(18) -0.0068(2) 0.00868(16) 0.0027(2)
O2 0.01561(17) 0.0322(3) 0.02017(18) -0.0082(2) 0.00807(16) 0.0035(2)
O3 0.01156(17) 0.0291(3) 0.01975(18) -0.0051(2) 0.00426(14) 0.0047(2)
O4 0.01034(16) 0.0318(3) 0.02144(19) -0.0062(2) 0.00378(14) 0.0020(2)
N1 0.01127(15) 0.0185(2) 0.01407(15) -0.00054(15) 0.00371(13) 0.00151(16)
N2 0.01024(15) 0.0169(2) 0.01486(15) -0.00022(14) 0.00458(12) 0.00177(15)
C1 0.01209(16) 0.0187(2) 0.01290(15) -0.00068(16) 0.00469(14) 0.00198(18)
C2 0.01278(19) 0.0179(2) 0.01315(15) -0.00118(19) 0.00468(15) 0.0015(2)
C3 0.01294(19) 0.0191(2) 0.01428(17) -0.00108(19) 0.00468(15) 0.00230(19)
C4 0.01197(17) 0.0167(2) 0.01296(15) -0.00188(16) 0.00347(14) 0.00084(18)
C5 0.01223(19) 0.0194(2) 0.01429(15) -0.00098(19) 0.00536(14) 0.0014(2)
C6 0.01313(19) 0.0173(2) 0.01392(17) -0.00120(17) 0.00404(14) 0.00097(19)
C7 0.01082(18) 0.0174(2) 0.01452(17) -0.00063(16) 0.00408(14) 0.00047(17)
C8 0.0133(2) 0.0234(3) 0.01668(19) 0.0009(2) 0.00585(17) 0.0006(2)
C9 0.0176(2) 0.0233(3) 0.0164(2) 0.0026(2) 0.00628(19) -0.0003(3)
C10 0.0156(2) 0.0196(3) 0.01665(18) 0.00370(19) 0.00310(17) 0.0016(2)
C11 0.01240(19) 0.0192(2) 0.01643(17) 0.0015(2) 0.00289(16) 0.0011(2)
C12 0.01080(16) 0.0160(2) 0.01396(16) -0.00046(16) 0.00304(13) 0.00080(19)
C13 0.01146(19) 0.0153(2) 0.01375(17) -0.00046(15) 0.00373(14) 0.00059(17)
C14 0.01483(19) 0.0203(2) 0.01566(18) 0.0004(2) 0.00616(16) 0.0006(2)
C15 0.0168(2) 0.0227(3) 0.01538(19) 0.0032(2) 0.00525(18) -0.0008(3)
C16 0.0162(2) 0.0245(3) 0.01595(18) 0.0035(2) 0.00316(18) -0.0003(2)
C17 0.01313(18) 0.0202(2) 0.01668(18) 0.0025(2) 0.00308(15) 0.0019(2)
C18 0.01084(16) 0.0151(2) 0.01373(16) 0.00063(16) 0.00346(13) 0.00147(18)
H9 0.03112 0.048684 0.021805 0.004678 0.007945 0.000763
H15 0.037298 0.04653 0.028693 -0.002468 0.017235 -0.005411
H3 0.02292 0.035925 0.029713 -0.006477 0.009355 0.003285
H4 0.022234 0.028962 0.029007 -0.005064 0.008953 0.003496
H8 0.021629 0.040258 0.029605 0.000389 0.008674 0.00654
H10 0.028743 0.042588 0.030196 0.013956 0.003487 0.005871
H11 0.022164 0.037472 0.038521 0.00662 0.009618 0.009287
H14 0.02344 0.040869 0.035176 0.001207 0.01259 0.006845
H16 0.034176 0.044177 0.025231 0.010743 0.00815 0.004921
H17 0.021487 0.040456 0.031763 0.003975 0.009249 0.007541

loop_
_atom_type_symbol
_atom_type_description
_atom_type_scat_dispersion_real
_atom_type_scat_dispersion_imag
_atom_type_scat_source
C C -0.0010 0.0000 'International Tables Vol C Tables 4.2.6.8 and 6.1.1.4'
H H 0.0000 0.0000 'International Tables Vol C Tables 4.2.6.8 and 6.1.1.4'
Cl Cl 0.0110 0.0180 'International Tables Vol C Tables 4.2.6.8 and 6.1.1.4'
N N -0.0020 0.0000 'International Tables Vol C Tables 4.2.6.8 and 6.1.1.4'
O O -0.0020 0.0010 'International Tables Vol C Tables 4.2.6.8 and 6.1.1.4'

loop_
_geom_angle_atom_site_label_1
_geom_angle_atom_site_label_2
_geom_angle_atom_site_label_3
_geom_angle
_geom_angle_site_symmetry_1
_geom_angle_site_symmetry_2
_geom_angle_site_symmetry_3
_geom_angle_publ_flag
C3 O3 H3 113.30292039903 1_555 1_555 1_555 yes
C12 N1 C13 118.22313345613 1_555 1_555 1_555 yes
C7 N2 C18 119.22512570939 1_555 1_555 1_555 yes
Cl1 C1 C2 118.40817594382 1_555 1_555 1_555 yes
Cl1 C1 C6 119.73652923089 1_555 1_555 1_555 yes
C2 C1 C6 121.85356742189 1_555 1_555 1_555 yes
O2 C2 C1 125.05242910353 1_555 1_555 1_555 yes
O2 C2 C3 117.34788717223 1_555 1_555 1_555 yes
C1 C2 C3 117.59469336997 1_555 1_555 1_555 yes
O3 C3 C2 117.09453708642 1_555 1_555 1_555 yes
O3 C3 C4 121.39451680184 1_555 1_555 1_555 yes
C2 C3 C4 121.50858965069 1_555 1_555 1_555 yes
Cl2 C4 C3 120.4264932373 1_555 1_555 1_555 yes
Cl2 C4 C5 118.6934305356 1_555 1_555 1_555 yes
C3 C4 C5 120.879926214 1_555 1_555 1_555 yes
O1 C5 C4 123.60311825181 1_555 1_555 1_555 yes
O1 C5 C6 118.42948782881 1_555 1_555 1_555 yes
C4 C5 C6 117.96345599946 1_555 1_555 1_555 yes
O4 C6 C1 122.06303776252 1_555 1_555 1_555 yes
O4 C6 C5 117.75389720334 1_555 1_555 1_555 yes
C1 C6 C5 120.18299092859 1_555 1_555 1_555 yes
N2 C7 C8 120.27308044428 1_555 1_555 1_555 yes
N2 C7 C12 119.88011164392 1_555 1_555 1_555 yes
C8 C7 C12 119.84270579937 1_555 1_555 1_555 yes
C7 C8 C9 119.12208249665 1_555 1_555 1_555 yes
C7 C8 H8 121.43714371462 1_555 1_555 1_555 yes
C9 C8 H8 120.22054087605 1_555 1_555 1_555 yes
C8 C9 C10 121.20180772836 1_555 1_555 1_555 yes
C8 C9 H9 119.95218376147 1_555 1_555 1_555 yes
C10 C9 H9 119.60288320968 1_555 1_555 1_555 yes
C9 C10 C11 121.08080063884 1_555 1_555 1_555 yes
C9 C10 H10 121.64749985649 1_555 1_555 1_555 yes
C11 C10 H10 116.78149226028 1_555 1_555 1_555 yes
C10 C11 C12 119.7429940204 1_555 1_555 1_555 yes
C10 C11 H11 118.58111586583 1_555 1_555 1_555 yes
C12 C11 H11 121.43496306862 1_555 1_555 1_555 yes
N1 C12 C7 121.39285695721 1_555 1_555 1_555 yes
N1 C12 C11 119.60769952382 1_555 1_555 1_555 yes
C7 C12 C11 118.99466609249 1_555 1_555 1_555 yes
N1 C13 C14 119.82474080208 1_555 1_555 1_555 yes
N1 C13 C18 121.1189415627 1_555 1_555 1_555 yes
C14 C13 C18 119.05544696656 1_555 1_555 1_555 yes
C13 C14 C15 119.70190741171 1_555 1_555 1_555 yes
C13 C14 H14 114.30935538177 1_555 1_555 1_555 yes
C15 C14 H14 123.8070520611 1_555 1_555 1_555 yes
C14 C15 C16 120.00404701719 1_555 1_555 1_555 yes
C14 C15 H15 123.65248964356 1_555 1_555 1_555 yes
C16 C15 H15 115.41146190506 1_555 1_555 1_555 yes
C15 C16 C17 121.36833671779 1_555 1_555 1_555 yes
C15 C16 H16 111.43873193678 1_555 1_555 1_555 yes
C17 C16 H16 127.5420251984 1_555 1_555 1_555 yes
C16 C17 C18 118.95510156779 1_555 1_555 1_555 yes
C16 C17 H17 125.8339086822 1_555 1_555 1_555 yes
C18 C17 H17 115.06533057466 1_555 1_555 1_555 yes
N2 C18 C13 120.15560187375 1_555 1_555 1_555 yes
N2 C18 C17 119.94204704269 1_555 1_555 1_555 yes
C13 C18 C17 119.90152068329 1_555 1_555 1_555 yes

loop_
_geom_bond_atom_site_label_1
_geom_bond_atom_site_label_2
_geom_bond_distance
_geom_bond_site_symmetry_1
_geom_bond_site_symmetry_2
_geom_bond_publ_flag
Cl1 C1 1.7201788319873 1_555 1_555 yes
Cl2 C4 1.7179746878116 1_555 1_555 yes
O1 C5 1.2239968803241 1_555 1_555 yes
O2 C2 1.2280006845382 1_555 1_555 yes
O3 C3 1.3170122728695 1_555 1_555 yes
O3 H3 0.98600591833329 1_555 1_555 yes
O4 C6 1.2886408356734 1_555 1_555 yes
N1 C12 1.3414901981304 1_555 1_555 yes
N1 C13 1.3445978663861 1_555 1_555 yes
N2 C7 1.3466503977795 1_555 1_555 yes
N2 C18 1.3469829100822 1_555 1_555 yes
C1 C2 1.4384643398095 1_555 1_555 yes
C1 C6 1.3750919896269 1_555 1_555 yes
C2 C3 1.5177913379301 1_555 1_555 yes
C3 C4 1.356073052301 1_555 1_555 yes
C4 C5 1.4594439886333 1_555 1_555 yes
C5 C6 1.5177700139741 1_555 1_555 yes
C7 C8 1.4237036710978 1_555 1_555 yes
C7 C12 1.4391052175899 1_555 1_555 yes
C8 C9 1.372953068947 1_555 1_555 yes
C8 H8 1.0420031466867 1_555 1_555 yes
C9 C10 1.4226543430384 1_555 1_555 yes
C9 H9 1.0710038765289 1_555 1_555 yes
C10 C11 1.3662106459885 1_555 1_555 yes
C10 H10 1.1200016325579 1_555 1_555 yes
C11 C12 1.4265517791618 1_555 1_555 yes
C11 H11 1.093005156556 1_555 1_555 yes
C13 C14 1.4282051646236 1_555 1_555 yes
C13 C18 1.4372307714696 1_555 1_555 yes
C14 C15 1.3622088121385 1_555 1_555 yes
C14 H14 1.1260023000235 1_555 1_555 yes
C15 C16 1.4257931675791 1_555 1_555 yes
C15 H15 1.0919998222432 1_555 1_555 yes
C16 C17 1.3703442066801 1_555 1_555 yes
C16 H16 1.0090044724646 1_555 1_555 yes
C17 C18 1.4241214377622 1_555 1_555 yes
C17 H17 1.1000046074764 1_555 1_555 yes

_cod_database_fobs_code 2312318
